data_4064775
loop_
_publ_author_name
'Peay, Miya A.'
'Heckler, James E.'
'Deligonul, Nihal'
'Gray, Thomas G.'

_publ_section_title
;
 Red-Shifts upon Metal Binding: A Di-Gold(I)-Substituted Bithiophene
;
_journal_issue 18
_journal_name_full Organometallics
_journal_page_first 5071
_journal_paper_doi 10.1021/om2003267
_journal_volume 30
_journal_year 2011
_chemical_formula_moiety 'C44 H34 Au2 P2 S2'
_chemical_formula_sum 'C44 H34 Au2 P2 S2'
_chemical_formula_weight 1082.70
_chemical_name_systematic
;

 ?

;
_space_group_IT_number 15
_symmetry_cell_setting monoclinic
_symmetry_space_group_name_Hall '-C 2yc'
_symmetry_space_group_name_H-M 'C 1 2/c 1'
_atom_sites_solution_hydrogens geom
_atom_sites_solution_primary direct
_atom_sites_solution_secondary difmap
_audit_creation_method SHELXL-97
_cell_angle_alpha 90.00
_cell_angle_beta 95.362(3)
_cell_angle_gamma 90.00
_cell_formula_units_Z 4
_cell_length_a 17.453(3)
_cell_length_b 13.060(3)
_cell_length_c 16.282(3)
_cell_measurement_reflns_used 5768
_cell_measurement_temperature 100(2)
_cell_measurement_theta_max 26.97
_cell_measurement_theta_min 2.34
_cell_volume 3695.0(13)
_computing_cell_refinement 'Bruker SMART'
_computing_data_collection 'Bruker SMART'
_computing_data_reduction 'Bruker SAINT'
_computing_molecular_graphics 'Bruker SHELXTL'
_computing_publication_material 'Bruker SHELXTL'
_computing_structure_refinement 'SHELXL-97 (Sheldrick, 1997)'
_computing_structure_solution 'SHELXS-97 (Sheldrick, 1990)'
_diffrn_ambient_temperature 100(2)
_diffrn_measured_fraction_theta_full 0.990
_diffrn_measured_fraction_theta_max 0.990
_diffrn_measurement_device_type 'Bruker ASX APEX II CCD area detector'
_diffrn_measurement_method 'phi and omega scans'
_diffrn_radiation_monochromator graphite
_diffrn_radiation_source 'fine-focus sealed tube'
_diffrn_radiation_type MoK\a
_diffrn_radiation_wavelength 0.71073
_diffrn_reflns_av_R_equivalents 0.0661
_diffrn_reflns_av_sigmaI/netI 0.0494
_diffrn_reflns_limit_h_max 22
_diffrn_reflns_limit_h_min -22
_diffrn_reflns_limit_k_max 16
_diffrn_reflns_limit_k_min -16
_diffrn_reflns_limit_l_max 21
_diffrn_reflns_limit_l_min -21
_diffrn_reflns_number 20969
_diffrn_reflns_theta_full 27.53
_diffrn_reflns_theta_max 27.53
_diffrn_reflns_theta_min 1.95
_diffrn_standards_decay_% none
_diffrn_standards_number 0
_exptl_absorpt_coefficient_mu 8.164
_exptl_absorpt_correction_T_max 0.6445
_exptl_absorpt_correction_T_min 0.2245
_exptl_absorpt_correction_type multi-scan
_exptl_absorpt_process_details 'AXScale in APEX 2 (Bruker, 2004)'
_exptl_crystal_colour green
_exptl_crystal_density_diffrn 1.946
_exptl_crystal_density_meas ?
_exptl_crystal_density_method 'not measured'
_exptl_crystal_description irregular
_exptl_crystal_F_000 2072
_exptl_crystal_size_max 0.26
_exptl_crystal_size_mid 0.15
_exptl_crystal_size_min 0.06
_refine_diff_density_max 2.406
_refine_diff_density_min -1.843
_refine_diff_density_rms 0.225
_refine_ls_extinction_method none
_refine_ls_goodness_of_fit_ref 1.004
_refine_ls_hydrogen_treatment constr
_refine_ls_matrix_type full
_refine_ls_number_parameters 226
_refine_ls_number_reflns 4214
_refine_ls_number_restraints 0
_refine_ls_restrained_S_all 1.004
_refine_ls_R_factor_all 0.0710
_refine_ls_R_factor_gt 0.0376
_refine_ls_shift/su_max 0.001
_refine_ls_shift/su_mean 0.000
_refine_ls_structure_factor_coef Fsqd
_refine_ls_weighting_details 'calc w=1/[\s^2^(Fo^2^)+(0.1000P)^2^+0.1623P] where P=(Fo^2^+2Fc^2^)/3'
_refine_ls_weighting_scheme calc
_refine_ls_wR_factor_gt 0.1062
_refine_ls_wR_factor_ref 0.1404
_reflns_number_gt 3088
_reflns_number_total 4214
_reflns_threshold_expression >2sigma(I)
_cod_data_source_file om2003267_si_002.cif
_cod_data_source_block nd043009_0m
_cod_depositor_comments
;
The following automatic conversions were performed:

'_symmetry_cell_setting' value 'Monoclinic' changed to 'monoclinic'
according to /home/saulius/struct/CIF-dictionaries/cif_core.dic
dictionary named 'cif_core.dic' version 2.4.1 from 2010-06-29.

Automatic conversion script
Id: cif_fix_values 1715 2011-07-08 13:25:40Z adriana 

 Adding full bibliography for 4064775.cif.

The following automatic conversions were performed:

'_exptl_crystal_density_meas' value 'not measured' was changed to '?'
- the value is perceived as not measured.

Automatic conversion script
Id: cif_fix_values 3008 2015-01-20 13:52:24Z robertas 
;
_cod_original_cell_volume 3695.0(11)
_cod_original_sg_symbol_H-M C2/c
_cod_database_code 4064775

loop_
_symmetry_equiv_pos_as_xyz
'x, y, z'
'-x, y, -z+1/2'
'x+1/2, y+1/2, z'
'-x+1/2, y+1/2, -z+1/2'
'-x, -y, -z'
'x, -y, z-1/2'
'-x+1/2, -y+1/2, -z'
'x+1/2, -y+1/2, z-1/2'

loop_
_atom_site_label
_atom_site_type_symbol
_atom_site_fract_x
_atom_site_fract_y
_atom_site_fract_z
_atom_site_U_iso_or_equiv
_atom_site_adp_type
_atom_site_occupancy
_atom_site_symmetry_multiplicity
_atom_site_calc_flag
_atom_site_refinement_flags
Au1 Au 0.162083(17) 0.70875(2) 0.143158(18) 0.01882(13) Uani 1 1 d .
S1 S 0.03558(12) 0.88345(16) 0.09291(13) 0.0225(4) Uani 1 1 d .
P1 P 0.22596(12) 0.60089(16) 0.23574(13) 0.0188(4) Uani 1 1 d .
C16 C 0.3342(5) 0.4449(6) 0.2230(5) 0.0251(19) Uani 1 1 d .
H16 H 0.3605 0.4709 0.2723 0.030 Uiso 1 1 calc R
C11 C 0.2670(5) 0.4918(6) 0.1893(5) 0.0239(19) Uani 1 1 d .
C12 C 0.2295(5) 0.4541(6) 0.1165(5) 0.0244(18) Uani 1 1 d .
H12 H 0.1838 0.4862 0.0928 0.029 Uiso 1 1 calc R
C15 C 0.3625(5) 0.3606(7) 0.1849(5) 0.0264(19) Uani 1 1 d .
H15 H 0.4079 0.3279 0.2087 0.032 Uiso 1 1 calc R
C14 C 0.3255(6) 0.3230(7) 0.1124(6) 0.030(2) Uani 1 1 d .
H14 H 0.3459 0.2655 0.0861 0.036 Uiso 1 1 calc R
C13 C 0.2591(5) 0.3688(7) 0.0782(5) 0.0281(19) Uani 1 1 d .
H13 H 0.2333 0.3426 0.0286 0.034 Uiso 1 1 calc R
C4 C 0.0296(5) 0.9612(6) 0.0061(5) 0.0200(17) Uani 1 1 d .
C2 C 0.1322(5) 0.8513(6) -0.0093(5) 0.0225(18) Uani 1 1 d .
H2 H 0.1738 0.8248 -0.0365 0.027 Uiso 1 1 calc R
C1 C 0.1130(5) 0.8142(6) 0.0638(5) 0.0246(19) Uani 1 1 d .
C3 C 0.0851(5) 0.9330(6) -0.0420(5) 0.0246(18) Uani 1 1 d .
H3 H 0.0920 0.9650 -0.0932 0.030 Uiso 1 1 calc R
C10 C 0.3362(5) 0.6441(7) 0.3698(5) 0.0239(18) Uani 1 1 d .
H10 H 0.3131 0.5926 0.4005 0.029 Uiso 1 1 calc R
C5 C 0.3065(5) 0.6663(7) 0.2906(5) 0.0230(18) Uani 1 1 d .
C17 C 0.1698(5) 0.5466(6) 0.3128(5) 0.0209(17) Uani 1 1 d .
C18 C 0.0959(5) 0.5843(7) 0.3201(6) 0.0261(19) Uani 1 1 d .
H18 H 0.0758 0.6368 0.2839 0.031 Uiso 1 1 calc R
C6 C 0.3417(5) 0.7436(7) 0.2469(5) 0.0272(19) Uani 1 1 d .
H6 H 0.3213 0.7605 0.1925 0.033 Uiso 1 1 calc R
C9 C 0.4002(6) 0.6972(7) 0.4049(6) 0.031(2) Uani 1 1 d .
H9 H 0.4202 0.6824 0.4599 0.038 Uiso 1 1 calc R
C8 C 0.4348(6) 0.7711(8) 0.3606(7) 0.039(2) Uani 1 1 d .
H8 H 0.4793 0.8058 0.3842 0.047 Uiso 1 1 calc R
C22 C 0.1975(5) 0.4680(6) 0.3646(5) 0.0227(18) Uani 1 1 d .
H22 H 0.2472 0.4403 0.3596 0.027 Uiso 1 1 calc R
C21 C 0.1525(5) 0.4291(7) 0.4246(5) 0.0270(19) Uani 1 1 d .
H21 H 0.1717 0.3760 0.4606 0.032 Uiso 1 1 calc R
C19 C 0.0519(5) 0.5466(7) 0.3792(6) 0.032(2) Uani 1 1 d .
H19 H 0.0022 0.5740 0.3845 0.039 Uiso 1 1 calc R
C20 C 0.0801(6) 0.4691(7) 0.4306(6) 0.032(2) Uani 1 1 d .
H20 H 0.0493 0.4426 0.4707 0.038 Uiso 1 1 calc R
C7 C 0.4043(6) 0.7943(7) 0.2818(6) 0.035(2) Uani 1 1 d .
H7 H 0.4273 0.8463 0.2515 0.042 Uiso 1 1 calc R

loop_
_atom_site_aniso_label
_atom_site_aniso_U_11
_atom_site_aniso_U_22
_atom_site_aniso_U_33
_atom_site_aniso_U_23
_atom_site_aniso_U_13
_atom_site_aniso_U_12
Au1 0.01980(19) 0.01613(19) 0.02091(19) 0.00286(12) 0.00396(12) 0.00360(12)
S1 0.0229(11) 0.0235(11) 0.0218(10) 0.0047(8) 0.0056(8) 0.0064(9)
P1 0.0191(10) 0.0175(10) 0.0204(10) 0.0033(8) 0.0056(8) 0.0034(8)
C16 0.032(5) 0.021(4) 0.024(4) 0.006(3) 0.010(4) 0.002(4)
C11 0.039(5) 0.021(4) 0.013(4) 0.005(3) 0.010(4) -0.002(4)
C12 0.025(5) 0.020(4) 0.028(5) 0.002(3) 0.004(4) -0.002(4)
C15 0.030(5) 0.027(5) 0.024(4) 0.002(4) 0.008(4) 0.002(4)
C14 0.039(6) 0.020(4) 0.031(5) -0.002(4) 0.015(4) -0.001(4)
C13 0.041(5) 0.021(4) 0.023(4) 0.001(4) 0.010(4) -0.001(4)
C4 0.023(4) 0.015(4) 0.022(4) 0.004(3) -0.001(3) 0.001(3)
C2 0.021(4) 0.019(4) 0.029(4) 0.008(3) 0.009(3) 0.007(3)
C1 0.029(5) 0.021(4) 0.024(4) -0.001(3) 0.005(4) 0.007(4)
C3 0.034(5) 0.017(4) 0.023(4) 0.004(3) 0.004(4) 0.000(4)
C10 0.029(5) 0.020(4) 0.024(4) 0.004(3) 0.005(4) 0.001(3)
C5 0.021(4) 0.017(4) 0.032(5) 0.000(3) 0.006(4) 0.002(3)
C17 0.022(4) 0.022(4) 0.019(4) -0.005(3) 0.007(3) -0.004(3)
C18 0.025(5) 0.022(4) 0.032(5) 0.001(4) 0.007(4) -0.003(4)
C6 0.031(5) 0.028(5) 0.023(5) 0.001(4) 0.005(4) -0.007(4)
C9 0.032(5) 0.028(5) 0.033(5) 0.006(4) 0.002(4) 0.007(4)
C8 0.024(5) 0.043(6) 0.049(7) -0.006(5) 0.003(5) -0.001(4)
C22 0.028(5) 0.019(4) 0.022(4) 0.003(3) 0.010(3) 0.005(4)
C21 0.038(5) 0.019(4) 0.025(4) -0.003(3) 0.007(4) -0.003(4)
C19 0.026(5) 0.031(5) 0.042(5) 0.002(4) 0.016(4) 0.000(4)
C20 0.037(5) 0.030(5) 0.030(5) -0.004(4) 0.015(4) -0.012(4)
C7 0.033(5) 0.035(6) 0.036(6) 0.005(4) 0.004(4) -0.011(4)

loop_
_atom_type_symbol
_atom_type_description
_atom_type_scat_dispersion_real
_atom_type_scat_dispersion_imag
_atom_type_scat_source
C C 0.0033 0.0016 'International Tables Vol C Tables 4.2.6.8 and 6.1.1.4'
H H 0.0000 0.0000 'International Tables Vol C Tables 4.2.6.8 and 6.1.1.4'
P P 0.1023 0.0942 'International Tables Vol C Tables 4.2.6.8 and 6.1.1.4'
S S 0.1246 0.1234 'International Tables Vol C Tables 4.2.6.8 and 6.1.1.4'
Au Au -2.0133 8.8022 'International Tables Vol C Tables 4.2.6.8 and 6.1.1.4'

loop_
_geom_angle_atom_site_label_1
_geom_angle_atom_site_label_2
_geom_angle_atom_site_label_3
_geom_angle
_geom_angle_site_symmetry_1
_geom_angle_site_symmetry_3
C1 Au1 P1 174.7(3) . .
C1 S1 C4 94.1(4) . .
C11 P1 C17 104.2(4) . .
C11 P1 C5 105.1(4) . .
C17 P1 C5 106.8(4) . .
C11 P1 Au1 113.7(3) . .
C17 P1 Au1 116.0(3) . .
C5 P1 Au1 110.2(3) . .
C15 C16 C11 119.9(9) . .
C15 C16 H16 120.0 . .
C11 C16 H16 120.0 . .
C12 C11 C16 119.6(8) . .
C12 C11 P1 117.8(7) . .
C16 C11 P1 122.6(7) . .
C11 C12 C13 119.9(8) . .
C11 C12 H12 120.0 . .
C13 C12 H12 120.0 . .
C16 C15 C14 120.7(9) . .
C16 C15 H15 119.7 . .
C14 C15 H15 119.7 . .
C13 C14 C15 120.0(9) . .
C13 C14 H14 120.0 . .
C15 C14 H14 120.0 . .
C14 C13 C12 119.9(9) . .
C14 C13 H13 120.1 . .
C12 C13 H13 120.1 . .
C3 C4 C4 130.6(9) . 5_575
C3 C4 S1 108.7(6) . .
C4 C4 S1 120.7(8) 5_575 .
C1 C2 C3 114.6(7) . .
C1 C2 H2 122.7 . .
C3 C2 H2 122.7 . .
C2 C1 S1 108.5(6) . .
C2 C1 Au1 132.8(7) . .
S1 C1 Au1 118.4(5) . .
C4 C3 C2 114.1(7) . .
C4 C3 H3 122.9 . .
C2 C3 H3 122.9 . .
C5 C10 C9 119.8(8) . .
C5 C10 H10 120.1 . .
C9 C10 H10 120.1 . .
C10 C5 C6 118.7(8) . .
C10 C5 P1 124.8(7) . .
C6 C5 P1 116.4(7) . .
C22 C17 C18 118.8(8) . .
C22 C17 P1 122.1(6) . .
C18 C17 P1 119.1(7) . .
C19 C18 C17 120.9(8) . .
C19 C18 H18 119.5 . .
C17 C18 H18 119.5 . .
C7 C6 C5 120.7(9) . .
C7 C6 H6 119.7 . .
C5 C6 H6 119.7 . .
C8 C9 C10 120.6(10) . .
C8 C9 H9 119.7 . .
C10 C9 H9 119.7 . .
C7 C8 C9 119.5(10) . .
C7 C8 H8 120.3 . .
C9 C8 H8 120.3 . .
C17 C22 C21 120.3(8) . .
C17 C22 H22 119.9 . .
C21 C22 H22 119.9 . .
C20 C21 C22 119.3(8) . .
C20 C21 H21 120.4 . .
C22 C21 H21 120.4 . .
C20 C19 C18 119.8(9) . .
C20 C19 H19 120.1 . .
C18 C19 H19 120.1 . .
C19 C20 C21 120.9(8) . .
C19 C20 H20 119.5 . .
C21 C20 H20 119.5 . .
C6 C7 C8 120.7(9) . .
C6 C7 H7 119.7 . .
C8 C7 H7 119.7 . .

loop_
_geom_bond_atom_site_label_1
_geom_bond_atom_site_label_2
_geom_bond_distance
_geom_bond_site_symmetry_2
Au1 C1 2.023(9) .
Au1 P1 2.277(2) .
S1 C1 1.729(9) .
S1 C4 1.735(8) .
P1 C11 1.794(9) .
P1 C17 1.808(8) .
P1 C5 1.808(9) .
C16 C15 1.378(12) .
C16 C11 1.390(12) .
C16 H16 0.9500 .
C11 C12 1.389(12) .
C12 C13 1.399(12) .
C12 H12 0.9500 .
C15 C14 1.381(12) .
C15 H15 0.9500 .
C14 C13 1.376(13) .
C14 H14 0.9500 .
C13 H13 0.9500 .
C4 C3 1.354(12) .
C4 C4 1.447(15) 5_575
C2 C1 1.356(11) .
C2 C3 1.418(11) .
C2 H2 0.9500 .
C3 H3 0.9500 .
C10 C5 1.376(11) .
C10 C9 1.391(13) .
C10 H10 0.9500 .
C5 C6 1.408(12) .
C17 C22 1.387(12) .
C17 C18 1.395(12) .
C18 C19 1.378(12) .
C18 H18 0.9500 .
C6 C7 1.355(13) .
C6 H6 0.9500 .
C9 C8 1.377(15) .
C9 H9 0.9500 .
C8 C7 1.376(15) .
C8 H8 0.9500 .
C22 C21 1.404(11) .
C22 H22 0.9500 .
C21 C20 1.379(13) .
C21 H21 0.9500 .
C19 C20 1.374(13) .
C19 H19 0.9500 .
C20 H20 0.9500 .
C7 H7 0.9500 .
